data_1100292
loop_
_publ_author_name
'Harms, K.'
'Jones, P. G.'
'Sheldrick, G. M.'
'Tietze, L. F.'
'Uzar, H. C.'

_publ_section_title
;
 Methyl (1S,5S,6S,7R)-6-formyl-7-methyl-2,8-dioxabicyclo[3.3.1]non-3-ene-4-carboxylate
;
_journal_coden_ASTM ACBCAR
_journal_issue 12
_journal_name_full
;
 Acta Crystallographica, Section B: Structural Crystallography
 and Crystal Chemistry
;
_journal_page_first 3156
_journal_page_last 3157
_journal_paper_doi 10.1107/S0567740880011120
_journal_volume 36
_journal_year 1980
_chemical_formula_sum 'C11 H14 O5'
_space_group_IT_number 19
_symmetry_cell_setting orthorhombic
_symmetry_Int_Tables_number 19
_symmetry_space_group_name_Hall 'P 2ac 2ab'
_symmetry_space_group_name_H-M 'P 21 21 21'
_cell_angle_alpha 90
_cell_angle_beta 90
_cell_angle_gamma 90
_cell_formula_units_Z 4
_cell_length_a 8.116(4)
_cell_length_b 9.684(4)
_cell_length_c 13.998(6)
_cod_database_code 1100292

loop_
_symmetry_equiv_pos_site_id
_symmetry_equiv_pos_as_xyz
1 x,y,z
2 1/2+x,1/2-y,-z
3 -x,1/2+y,1/2-z
4 1/2-x,-y,1/2+z

loop_
_atom_site_label
_atom_site_type_symbol
_atom_site_fract_x
_atom_site_fract_y
_atom_site_fract_z
O1 O 0.59450 0.71410 0.69950
C2 C 0.53840 0.80360 0.63280
H2 H 0.45900 0.76990 0.58760
C3 C 0.58550 0.93590 0.62500
C4 C 0.70710 0.99330 0.69500
H4 H 0.69020 1.09120 0.69980
C5 C 0.68120 0.91710 0.78900
H5 H 0.57090 0.93150 0.81160
H51 H 0.75810 0.94970 0.83600
C6 C 0.70960 0.76770 0.76970
H6 H 0.69080 0.72100 0.82920
O7 O 0.87140 0.74000 0.74130
C8 C 0.92510 0.81300 0.65650
H8 H 0.86730 0.78290 0.60040
C9 C 0.88820 0.96700 0.66350
H9 H 0.96040 1.00430 0.71120
C10 C 0.92080 1.03840 0.57040
H10 H 0.93100 1.13720 0.57130
O11 O 0.93500 0.98160 0.49560
C12 C 1.10650 0.78280 0.64760
H12 H 1.14720 0.82830 0.59140
H121 H 1.12390 0.68510 0.64190
H122 H 1.16420 0.81680 0.70270
C13 C 0.51800 1.02670 0.55120
O14 O 0.56100 1.14470 0.54070
O15 O 0.40180 0.96730 0.49730
C16 C 0.32900 1.05290 0.42480
H16 H 0.25190 0.99850 0.38880
H161 H 0.41140 1.08940 0.38260
H162 H 0.27190 1.12760 0.45540

loop_
_atom_type_symbol
_atom_type_radius_bond
C 0.68
H 0.23
O 0.68
